data_4064838
loop_
_publ_author_name
'Michel, Olaf'
'Yamamoto, Koji'
'Tsurugi, Hayato'
'Maichle-M\"ossmer, C\"acilia'
'T\"ornroos, Karl W.'
'Mashima, Kazushi'
'Anwander, Reiner'

_publ_section_title
;
 Reactivity of Permethylated Magnesium Complexes toward \b-Diimines
;
_journal_issue 14
_journal_name_full Organometallics
_journal_page_first 3818
_journal_paper_doi 10.1021/om200361m
_journal_volume 30
_journal_year 2011
_chemical_formula_sum 'C45 H76 Al2 N2'
_chemical_formula_weight 699.04
_chemical_name_systematic
; 
 ? 
;
_space_group_IT_number 15
_symmetry_cell_setting monoclinic
_symmetry_space_group_name_Hall '-C 2yc'
_symmetry_space_group_name_H-M 'C 1 2/c 1'
_atom_sites_solution_hydrogens geom
_atom_sites_solution_primary direct
_atom_sites_solution_secondary difmap
_audit_creation_method SHELXL-97
_cell_angle_alpha 90.00
_cell_angle_beta 112.235(9)
_cell_angle_gamma 90.00
_cell_formula_units_Z 8
_cell_length_a 37.826(4)
_cell_length_b 11.3329(11)
_cell_length_c 24.359(2)
_cell_measurement_temperature 173(2)
_cell_volume 9665.7(17)
_computing_cell_refinement X-AREA
_computing_data_collection X-AREA
_computing_data_reduction X-AREA
_computing_structure_refinement 'SHELXL-97 (Sheldrick, 1997)'
_computing_structure_solution 'SHELXS-97 (Sheldrick, 1990)'
_diffrn_ambient_temperature 173(2)
_diffrn_measured_fraction_theta_full 0.997
_diffrn_measured_fraction_theta_max 0.997
_diffrn_measurement_device_type 'STOE IPDS II'
_diffrn_measurement_method omega
_diffrn_radiation_monochromator graphite
_diffrn_radiation_source 'fine-focus sealed tube'
_diffrn_radiation_type MoK\a
_diffrn_radiation_wavelength 0.71073
_diffrn_reflns_av_R_equivalents 0.1663
_diffrn_reflns_av_sigmaI/netI 0.1054
_diffrn_reflns_limit_h_max 44
_diffrn_reflns_limit_h_min -44
_diffrn_reflns_limit_k_max 13
_diffrn_reflns_limit_k_min -13
_diffrn_reflns_limit_l_max 28
_diffrn_reflns_limit_l_min -28
_diffrn_reflns_number 50135
_diffrn_reflns_theta_full 24.71
_diffrn_reflns_theta_max 24.71
_diffrn_reflns_theta_min 3.12
_exptl_absorpt_coefficient_mu 0.088
_exptl_absorpt_correction_T_max 1.17061
_exptl_absorpt_correction_T_min 0.86182
_exptl_absorpt_correction_type numerical
_exptl_absorpt_process_details mulabs
_exptl_crystal_colour colourless
_exptl_crystal_density_diffrn 0.961
_exptl_crystal_density_method 'not measured'
_exptl_crystal_description column
_exptl_crystal_F_000 3087
_exptl_crystal_size_max 0.70
_exptl_crystal_size_mid 0.30
_exptl_crystal_size_min 0.20
_platon_squeeze_details ' ?'
_refine_diff_density_max 1.005
_refine_diff_density_min -0.856
_refine_diff_density_rms 0.088
_refine_ls_extinction_method none
_refine_ls_goodness_of_fit_ref 1.598
_refine_ls_hydrogen_treatment constr
_refine_ls_matrix_type full
_refine_ls_number_parameters 388
_refine_ls_number_reflns 8228
_refine_ls_number_restraints 0
_refine_ls_restrained_S_all 1.598
_refine_ls_R_factor_all 0.1950
_refine_ls_R_factor_gt 0.1489
_refine_ls_shift/su_max 0.005
_refine_ls_shift/su_mean 0.000
_refine_ls_structure_factor_coef Fsqd
_refine_ls_weighting_details 'calc w=1/[\s^2^(Fo^2^)+(0.1000P)^2^+0.0000P] where P=(Fo^2^+2Fc^2^)/3'
_refine_ls_weighting_scheme calc
_refine_ls_wR_factor_gt 0.2953
_refine_ls_wR_factor_ref 0.3116
_reflns_number_gt 5582
_reflns_number_total 8228
_reflns_threshold_expression >2sigma(I)
_cod_data_source_file om200361m_si_001.cif
_cod_data_source_block mulsqkj7
_cod_original_cell_volume 9665.7(16)
_cod_original_sg_symbol_H-M C2/c
_cod_database_code 4064838

loop_
_symmetry_equiv_pos_as_xyz
'x, y, z'
'-x, y, -z+1/2'
'x+1/2, y+1/2, z'
'-x+1/2, y+1/2, -z+1/2'
'-x, -y, -z'
'x, -y, z-1/2'
'-x+1/2, -y+1/2, -z'
'x+1/2, -y+1/2, z-1/2'

loop_
_atom_site_label
_atom_site_type_symbol
_atom_site_fract_x
_atom_site_fract_y
_atom_site_fract_z
_atom_site_U_iso_or_equiv
_atom_site_adp_type
_atom_site_occupancy
_atom_site_symmetry_multiplicity
_atom_site_calc_flag
_atom_site_refinement_flags
_atom_site_disorder_assembly
_atom_site_disorder_group
Al11 Al 0.05994(5) 0.98557(15) 0.10265(7) 0.0258(4) Uani 1 1 d . . .
Al12 Al 0.07890(5) 0.44768(16) 0.10195(8) 0.0286(5) Uani 1 1 d . . .
N2 N 0.09075(12) 0.6180(4) 0.13336(18) 0.0215(10) Uani 1 1 d . . .
N5 N 0.05145(12) 0.8199(4) 0.06532(18) 0.0207(10) Uani 1 1 d . . .
C1 C 0.12292(16) 0.6713(5) 0.1516(2) 0.0248(13) Uani 1 1 d . . .
H1A H 0.1327 0.6667 0.1954 0.030 Uiso 1 1 calc R . .
H1B H 0.1168 0.7554 0.1414 0.030 Uiso 1 1 calc R . .
C3 C 0.06047(16) 0.6800(5) 0.1470(2) 0.0258(13) Uani 1 1 d . . .
H3A H 0.0721 0.7425 0.1768 0.031 Uiso 1 1 calc R . .
H3B H 0.0473 0.6235 0.1638 0.031 Uiso 1 1 calc R . .
C4 C 0.03185(16) 0.7347(5) 0.0908(2) 0.0249(13) Uani 1 1 d . . .
H4A H 0.0196 0.6719 0.0615 0.030 Uiso 1 1 calc R . .
H4B H 0.0117 0.7759 0.0999 0.030 Uiso 1 1 calc R . .
C6 C 0.05607(15) 0.7821(5) 0.0191(2) 0.0247(13) Uani 1 1 d . . .
H6A H 0.0301 0.7754 -0.0118 0.030 Uiso 1 1 calc R . .
H6B H 0.0657 0.7003 0.0286 0.030 Uiso 1 1 calc R . .
C15 C 0.18344(16) 0.5876(5) 0.0653(2) 0.0284(13) Uani 1 1 d . . .
C21 C 0.07941(15) 0.8356(5) -0.0106(2) 0.0231(12) Uani 1 1 d . . .
C22 C 0.07027(16) 0.8093(5) -0.0702(2) 0.0275(13) Uani 1 1 d . . .
H22 H 0.0493 0.7587 -0.0901 0.033 Uiso 1 1 calc R . .
C26 C 0.11156(16) 0.9039(5) 0.0198(2) 0.0258(13) Uani 1 1 d . . .
H26 H 0.1183 0.9197 0.0608 0.031 Uiso 1 1 calc R . .
C23 C 0.09131(17) 0.8557(6) -0.1007(3) 0.0321(14) Uani 1 1 d . A .
C24 C 0.12281(17) 0.9252(6) -0.0693(2) 0.0317(14) Uani 1 1 d . . .
H24 H 0.1374 0.9580 -0.0898 0.038 Uiso 1 1 calc R . .
C25 C 0.13373(16) 0.9487(5) -0.0091(2) 0.0289(13) Uani 1 1 d . . .
C14 C 0.21958(17) 0.6160(6) 0.1088(3) 0.0335(15) Uani 1 1 d . . .
H14 H 0.2416 0.6048 0.0994 0.040 Uiso 1 1 calc R . .
C13 C 0.22449(16) 0.6597(6) 0.1649(3) 0.0318(14) Uani 1 1 d . B .
C12 C 0.19209(16) 0.6755(5) 0.1771(2) 0.0302(14) Uani 1 1 d . . .
H12 H 0.1943 0.7074 0.2143 0.036 Uiso 1 1 calc R . .
C11 C 0.15605(15) 0.6451(5) 0.1355(2) 0.0239(12) Uani 1 1 d . . .
C16 C 0.15194(16) 0.6026(5) 0.0805(2) 0.0256(13) Uani 1 1 d . . .
H16 H 0.1272 0.5834 0.0527 0.031 Uiso 1 1 calc R . .
C012 C 0.11067(18) 0.9882(6) 0.1679(3) 0.0405(16) Uani 1 1 d . . .
H01A H 0.1115 0.9290 0.1977 0.061 Uiso 1 1 calc R . .
H01B H 0.1154 1.0666 0.1862 0.061 Uiso 1 1 calc R . .
H01C H 0.1304 0.9702 0.1521 0.061 Uiso 1 1 calc R . .
C011 C 0.05053(19) 1.0968(5) 0.0360(3) 0.0370(15) Uani 1 1 d . . .
H01D H 0.0244 1.0864 0.0070 0.055 Uiso 1 1 calc R . .
H01E H 0.0687 1.0812 0.0169 0.055 Uiso 1 1 calc R . .
H01F H 0.0538 1.1779 0.0510 0.055 Uiso 1 1 calc R . .
C013 C 0.01915(19) 0.9969(6) 0.1346(3) 0.0400(16) Uani 1 1 d . . .
H01G H 0.0244 0.9411 0.1675 0.060 Uiso 1 1 calc R . .
H01H H -0.0055 0.9779 0.1033 0.060 Uiso 1 1 calc R . .
H01I H 0.0184 1.0773 0.1489 0.060 Uiso 1 1 calc R . .
C021 C 0.05690(18) 0.4554(6) 0.0142(3) 0.0381(16) Uani 1 1 d . . .
H02A H 0.0766 0.4804 -0.0002 0.057 Uiso 1 1 calc R . .
H02B H 0.0358 0.5122 0.0013 0.057 Uiso 1 1 calc R . .
H02C H 0.0473 0.3773 -0.0019 0.057 Uiso 1 1 calc R . .
C022 C 0.1279(2) 0.3629(6) 0.1407(3) 0.0466(18) Uani 1 1 d . . .
H02D H 0.1464 0.3907 0.1242 0.070 Uiso 1 1 calc R . .
H02E H 0.1238 0.2780 0.1335 0.070 Uiso 1 1 calc R . .
H02F H 0.1379 0.3782 0.1834 0.070 Uiso 1 1 calc R . .
C023 C 0.0398(2) 0.3980(6) 0.1328(3) 0.0501(19) Uani 1 1 d . . .
H02G H 0.0512 0.3951 0.1762 0.075 Uiso 1 1 calc R . .
H02H H 0.0302 0.3196 0.1173 0.075 Uiso 1 1 calc R . .
H02I H 0.0186 0.4546 0.1202 0.075 Uiso 1 1 calc R . .
C151 C 0.18087(18) 0.5437(6) 0.0040(3) 0.0377(15) Uani 1 1 d . . .
C152 C 0.2051(2) 0.4326(7) 0.0121(4) 0.061(2) Uani 1 1 d . . .
H15A H 0.2316 0.4501 0.0380 0.091 Uiso 1 1 calc R . .
H15B H 0.2043 0.4058 -0.0266 0.091 Uiso 1 1 calc R . .
H15C H 0.1950 0.3705 0.0301 0.091 Uiso 1 1 calc R . .
C153 C 0.1962(2) 0.6384(7) -0.0253(3) 0.060(2) Uani 1 1 d . . .
H15D H 0.2225 0.6580 0.0004 0.089 Uiso 1 1 calc R . .
H15E H 0.1802 0.7092 -0.0319 0.089 Uiso 1 1 calc R . .
H15F H 0.1957 0.6092 -0.0635 0.089 Uiso 1 1 calc R . .
C154 C 0.1399(2) 0.5154(10) -0.0365(3) 0.076(3) Uani 1 1 d . . .
H15G H 0.1394 0.4880 -0.0750 0.114 Uiso 1 1 calc R . .
H15H H 0.1241 0.5865 -0.0423 0.114 Uiso 1 1 calc R . .
H15I H 0.1298 0.4536 -0.0184 0.114 Uiso 1 1 calc R . .
C231 C 0.0811(2) 0.8305(9) -0.1670(3) 0.0707(16) Uani 1 1 d . . .
C32A C 0.0410(9) 0.798(4) -0.2013(13) 0.0707(16) Uani 0.279(16) 1 d P A -1
H32A H 0.0375 0.7842 -0.2428 0.106 Uiso 0.279(16) 1 calc PR A -1
H32B H 0.0242 0.8628 -0.1994 0.106 Uiso 0.279(16) 1 calc PR A -1
H32C H 0.0346 0.7265 -0.1847 0.106 Uiso 0.279(16) 1 calc PR A -1
C33A C 0.1162(10) 0.848(4) -0.1868(13) 0.0707(16) Uani 0.279(16) 1 d P A -1
H33A H 0.1379 0.8806 -0.1538 0.106 Uiso 0.279(16) 1 calc PR A -1
H33B H 0.1090 0.9018 -0.2207 0.106 Uiso 0.279(16) 1 calc PR A -1
H33C H 0.1235 0.7712 -0.1983 0.106 Uiso 0.279(16) 1 calc PR A -1
C32B C 0.0538(4) 0.7261(15) -0.1876(5) 0.0707(16) Uani 0.721(16) 1 d P A 2
H32D H 0.0479 0.7114 -0.2298 0.106 Uiso 0.721(16) 1 calc PR A 2
H32E H 0.0301 0.7439 -0.1816 0.106 Uiso 0.721(16) 1 calc PR A 2
H32F H 0.0657 0.6558 -0.1647 0.106 Uiso 0.721(16) 1 calc PR A 2
C33B C 0.1166(4) 0.7845(16) -0.1759(5) 0.0707(16) Uani 0.721(16) 1 d P A 2
H33D H 0.1103 0.7678 -0.2180 0.106 Uiso 0.721(16) 1 calc PR A 2
H33E H 0.1255 0.7121 -0.1528 0.106 Uiso 0.721(16) 1 calc PR A 2
H33F H 0.1368 0.8443 -0.1626 0.106 Uiso 0.721(16) 1 calc PR A 2
C234 C 0.0649(2) 0.9437(9) -0.1999(3) 0.0707(16) Uani 1 1 d . A .
H23A H 0.0580 0.9315 -0.2425 0.106 Uiso 1 1 calc R . .
H23B H 0.0841 1.0064 -0.1860 0.106 Uiso 1 1 calc R . .
H23C H 0.0422 0.9665 -0.1924 0.106 Uiso 1 1 calc R . .
C251 C 0.16930(17) 1.0231(6) 0.0252(3) 0.0367(15) Uani 1 1 d . . .
C252 C 0.1581(2) 1.1298(7) 0.0540(4) 0.061(2) Uani 1 1 d . . .
H25A H 0.1450 1.1024 0.0795 0.091 Uiso 1 1 calc R . .
H25B H 0.1410 1.1813 0.0230 0.091 Uiso 1 1 calc R . .
H25C H 0.1811 1.1737 0.0778 0.091 Uiso 1 1 calc R . .
C253 C 0.1897(3) 1.0690(10) -0.0127(4) 0.089(3) Uani 1 1 d . . .
H25D H 0.2121 1.1147 0.0118 0.134 Uiso 1 1 calc R . .
H25E H 0.1724 1.1197 -0.0440 0.134 Uiso 1 1 calc R . .
H25F H 0.1979 1.0026 -0.0308 0.134 Uiso 1 1 calc R . .
C254 C 0.1970(2) 0.9459(8) 0.0751(4) 0.080(3) Uani 1 1 d . . .
H25G H 0.1839 0.9164 0.1003 0.121 Uiso 1 1 calc R . .
H25H H 0.2191 0.9931 0.0991 0.121 Uiso 1 1 calc R . .
H25I H 0.2055 0.8791 0.0577 0.121 Uiso 1 1 calc R . .
C131 C 0.26396(18) 0.6904(7) 0.2098(3) 0.051(2) Uani 1 1 d . . .
C132 C 0.2742(4) 0.6075(18) 0.2623(6) 0.076(4) Uani 0.642(15) 1 d P B 1
H13A H 0.2537 0.6077 0.2777 0.114 Uiso 0.642(15) 1 calc PR B 1
H13B H 0.2981 0.6337 0.2935 0.114 Uiso 0.642(15) 1 calc PR B 1
H13C H 0.2775 0.5275 0.2498 0.114 Uiso 0.642(15) 1 calc PR B 1
C133 C 0.2947(4) 0.6927(17) 0.1864(6) 0.076(4) Uani 0.642(15) 1 d P B 1
H13D H 0.3189 0.7138 0.2183 0.114 Uiso 0.642(15) 1 calc PR B 1
H13E H 0.2885 0.7511 0.1545 0.114 Uiso 0.642(15) 1 calc PR B 1
H13F H 0.2970 0.6145 0.1709 0.114 Uiso 0.642(15) 1 calc PR B 1
C134 C 0.2621(3) 0.8185(15) 0.2363(6) 0.076(4) Uani 0.642(15) 1 d P B 1
H13G H 0.2424 0.8193 0.2532 0.114 Uiso 0.642(15) 1 calc PR B 1
H13H H 0.2560 0.8774 0.2046 0.114 Uiso 0.642(15) 1 calc PR B 1
H13I H 0.2869 0.8372 0.2674 0.114 Uiso 0.642(15) 1 calc PR B 1
C13A C 0.2936(6) 0.581(3) 0.2100(11) 0.076(7) Uani 0.358(15) 1 d P B 2
H13J H 0.2922 0.5676 0.1695 0.114 Uiso 0.358(15) 1 calc PR B 2
H13K H 0.2863 0.5091 0.2252 0.114 Uiso 0.358(15) 1 calc PR B 2
H13L H 0.3198 0.6030 0.2354 0.114 Uiso 0.358(15) 1 calc PR B 2
C13B C 0.2672(6) 0.709(3) 0.2709(12) 0.076(7) Uani 0.358(15) 1 d P B 2
H13M H 0.2937 0.7280 0.2957 0.114 Uiso 0.358(15) 1 calc PR B 2
H13N H 0.2596 0.6367 0.2857 0.114 Uiso 0.358(15) 1 calc PR B 2
H13O H 0.2505 0.7740 0.2722 0.114 Uiso 0.358(15) 1 calc PR B 2
C13C C 0.2811(6) 0.792(3) 0.1820(11) 0.076(7) Uani 0.358(15) 1 d P B 2
H13P H 0.2791 0.7682 0.1423 0.114 Uiso 0.358(15) 1 calc PR B 2
H13Q H 0.3080 0.8047 0.2073 0.114 Uiso 0.358(15) 1 calc PR B 2
H13R H 0.2667 0.8649 0.1794 0.114 Uiso 0.358(15) 1 calc PR B 2
C110 C 0.2191(4) 0.7698(14) 0.3679(7) 0.145(5) Uiso 1 1 d . . .
H11A H 0.2132 0.8519 0.3740 0.218 Uiso 1 1 calc R . .
H11B H 0.2340 0.7677 0.3428 0.218 Uiso 1 1 calc R . .
H11C H 0.2338 0.7335 0.4063 0.218 Uiso 1 1 calc R . .
C111 C 0.18656(19) 0.7103(6) 0.3416(3) 0.106(4) Uiso 1 1 d G . .
C112 C 0.18722(17) 0.5900(6) 0.3308(3) 0.072(2) Uiso 1 1 d G . .
H112 H 0.2109 0.5501 0.3410 0.087 Uiso 1 1 calc R . .
C113 C 0.1532(2) 0.5282(5) 0.3050(3) 0.114(4) Uiso 1 1 d G . .
H113 H 0.1536 0.4460 0.2976 0.137 Uiso 1 1 calc R . .
C114 C 0.11846(17) 0.5865(7) 0.2901(3) 0.095(3) Uiso 1 1 d G . .
H114 H 0.0952 0.5442 0.2725 0.114 Uiso 1 1 calc R . .
C115 C 0.11780(18) 0.7068(7) 0.3010(3) 0.124(4) Uiso 1 1 d G . .
H115 H 0.0941 0.7467 0.2908 0.149 Uiso 1 1 calc R . .
C116 C 0.1519(2) 0.7686(5) 0.3267(4) 0.106(4) Uiso 1 1 d G . .
H116 H 0.1514 0.8508 0.3341 0.127 Uiso 1 1 calc R . .

loop_
_atom_site_aniso_label
_atom_site_aniso_U_11
_atom_site_aniso_U_22
_atom_site_aniso_U_33
_atom_site_aniso_U_23
_atom_site_aniso_U_13
_atom_site_aniso_U_12
Al11 0.0302(10) 0.0243(10) 0.0217(8) -0.0016(7) 0.0082(7) 0.0009(8)
Al12 0.0275(10) 0.0247(10) 0.0341(10) -0.0022(8) 0.0124(8) 0.0001(8)
N2 0.020(2) 0.027(3) 0.017(2) 0.0011(19) 0.0069(19) 0.003(2)
N5 0.019(2) 0.021(2) 0.023(2) 0.0031(19) 0.0078(19) 0.0045(19)
C1 0.028(3) 0.026(3) 0.016(3) 0.006(2) 0.003(2) -0.001(3)
C3 0.024(3) 0.027(3) 0.033(3) 0.001(2) 0.018(3) 0.000(3)
C4 0.022(3) 0.024(3) 0.034(3) 0.000(2) 0.016(3) -0.004(2)
C6 0.017(3) 0.023(3) 0.029(3) 0.005(2) 0.003(2) 0.007(2)
C15 0.027(3) 0.030(3) 0.031(3) 0.002(3) 0.014(3) 0.005(3)
C21 0.019(3) 0.023(3) 0.027(3) 0.003(2) 0.008(2) 0.004(2)
C22 0.027(3) 0.032(3) 0.021(3) -0.003(2) 0.007(2) 0.002(3)
C26 0.028(3) 0.030(3) 0.018(3) 0.002(2) 0.008(2) 0.003(3)
C23 0.026(3) 0.043(4) 0.028(3) 0.004(3) 0.011(3) 0.008(3)
C24 0.027(3) 0.042(4) 0.029(3) 0.009(3) 0.014(3) 0.007(3)
C25 0.029(3) 0.024(3) 0.031(3) -0.004(3) 0.009(3) 0.000(3)
C14 0.020(3) 0.039(4) 0.043(4) 0.010(3) 0.013(3) 0.004(3)
C13 0.023(3) 0.041(4) 0.028(3) 0.005(3) 0.006(2) -0.002(3)
C12 0.028(3) 0.038(4) 0.022(3) -0.001(3) 0.006(2) -0.003(3)
C11 0.021(3) 0.025(3) 0.028(3) 0.002(2) 0.011(2) -0.001(2)
C16 0.018(3) 0.032(3) 0.026(3) 0.000(2) 0.006(2) -0.002(2)
C012 0.042(4) 0.039(4) 0.030(3) -0.002(3) 0.003(3) -0.004(3)
C011 0.046(4) 0.023(3) 0.040(4) 0.003(3) 0.015(3) 0.008(3)
C013 0.048(4) 0.036(4) 0.035(3) -0.010(3) 0.015(3) 0.000(3)
C021 0.032(4) 0.036(4) 0.041(4) 0.001(3) 0.008(3) -0.004(3)
C022 0.050(4) 0.026(4) 0.061(5) 0.006(3) 0.018(4) 0.006(3)
C023 0.067(5) 0.031(4) 0.065(5) -0.007(3) 0.039(4) -0.019(4)
C151 0.037(4) 0.043(4) 0.042(4) -0.004(3) 0.027(3) -0.001(3)
C152 0.079(6) 0.052(5) 0.069(5) -0.009(4) 0.048(5) 0.004(4)
C153 0.073(6) 0.063(5) 0.058(5) -0.001(4) 0.042(4) -0.003(4)
C154 0.045(5) 0.139(9) 0.045(4) -0.036(5) 0.019(4) -0.008(5)
C231 0.057(3) 0.122(5) 0.030(2) 0.004(2) 0.013(2) 0.008(3)
C32A 0.057(3) 0.122(5) 0.030(2) 0.004(2) 0.013(2) 0.008(3)
C33A 0.057(3) 0.122(5) 0.030(2) 0.004(2) 0.013(2) 0.008(3)
C32B 0.057(3) 0.122(5) 0.030(2) 0.004(2) 0.013(2) 0.008(3)
C33B 0.057(3) 0.122(5) 0.030(2) 0.004(2) 0.013(2) 0.008(3)
C234 0.057(3) 0.122(5) 0.030(2) 0.004(2) 0.013(2) 0.008(3)
C251 0.029(3) 0.043(4) 0.038(3) -0.004(3) 0.012(3) -0.010(3)
C252 0.052(5) 0.050(5) 0.083(6) -0.015(4) 0.028(4) -0.018(4)
C253 0.079(7) 0.117(9) 0.085(7) -0.015(6) 0.046(6) -0.042(6)
C254 0.045(5) 0.069(6) 0.092(7) -0.004(5) -0.016(5) -0.012(4)
C131 0.021(4) 0.081(6) 0.040(4) 0.000(4) -0.001(3) -0.010(4)
C132 0.031(4) 0.124(10) 0.061(5) -0.014(5) 0.004(3) -0.006(5)
C133 0.031(4) 0.124(10) 0.061(5) -0.014(5) 0.004(3) -0.006(5)
C134 0.031(4) 0.124(10) 0.061(5) -0.014(5) 0.004(3) -0.006(5)
C13A 0.030(8) 0.099(15) 0.073(10) 0.012(9) -0.010(6) -0.013(8)
C13B 0.030(8) 0.099(15) 0.073(10) 0.012(9) -0.010(6) -0.013(8)
C13C 0.030(8) 0.099(15) 0.073(10) 0.012(9) -0.010(6) -0.013(8)

loop_
_atom_type_symbol
_atom_type_description
_atom_type_scat_dispersion_real
_atom_type_scat_dispersion_imag
_atom_type_scat_source
C C 0.0033 0.0016 'International Tables Vol C Tables 4.2.6.8 and 6.1.1.4'
H H 0.0000 0.0000 'International Tables Vol C Tables 4.2.6.8 and 6.1.1.4'
Al Al 0.0645 0.0514 'International Tables Vol C Tables 4.2.6.8 and 6.1.1.4'
N N 0.0061 0.0033 'International Tables Vol C Tables 4.2.6.8 and 6.1.1.4'

loop_
_geom_angle_atom_site_label_1
_geom_angle_atom_site_label_2
_geom_angle_atom_site_label_3
_geom_angle
C012 Al11 C013 110.3(3)
C012 Al11 C011 118.0(3)
C013 Al11 C011 110.9(3)
C012 Al11 N5 108.1(2)
C013 Al11 N5 102.6(2)
C011 Al11 N5 105.6(2)
C023 Al12 C021 110.7(3)
C023 Al12 C022 112.4(3)
C021 Al12 C022 118.1(3)
C023 Al12 N2 102.4(2)
C021 Al12 N2 107.6(2)
C022 Al12 N2 104.1(2)
C1 N2 C3 114.4(5)
C1 N2 Al12 128.0(4)
C3 N2 Al12 116.7(4)
C6 N5 C4 113.9(5)
C6 N5 Al11 130.2(4)
C4 N5 Al11 115.3(3)
N2 C1 C11 127.2(5)
N2 C1 H1A 105.5
C11 C1 H1A 105.5
N2 C1 H1B 105.5
C11 C1 H1B 105.5
H1A C1 H1B 106.1
N2 C3 C4 109.8(4)
N2 C3 H3A 109.7
C4 C3 H3A 109.7
N2 C3 H3B 109.7
C4 C3 H3B 109.7
H3A C3 H3B 108.2
N5 C4 C3 110.0(4)
N5 C4 H4A 109.7
C3 C4 H4A 109.7
N5 C4 H4B 109.7
C3 C4 H4B 109.7
H4A C4 H4B 108.2
N5 C6 C21 127.2(5)
N5 C6 H6A 105.5
C21 C6 H6A 105.5
N5 C6 H6B 105.5
C21 C6 H6B 105.5
H6A C6 H6B 106.1
C16 C15 C14 117.2(5)
C16 C15 C151 123.6(5)
C14 C15 C151 119.2(5)
C22 C21 C26 119.8(5)
C22 C21 C6 117.8(5)
C26 C21 C6 122.2(5)
C23 C22 C21 120.9(5)
C23 C22 H22 119.5
C21 C22 H22 119.5
C25 C26 C21 120.6(5)
C25 C26 H26 119.7
C21 C26 H26 119.7
C22 C23 C24 117.7(5)
C22 C23 C231 121.9(6)
C24 C23 C231 120.4(6)
C25 C24 C23 122.7(6)
C25 C24 H24 118.6
C23 C24 H24 118.6
C26 C25 C24 118.2(5)
C26 C25 C251 119.9(5)
C24 C25 C251 121.9(5)
C13 C14 C15 123.1(6)
C13 C14 H14 118.4
C15 C14 H14 118.4
C12 C13 C14 117.2(5)
C12 C13 C131 121.8(6)
C14 C13 C131 121.1(6)
C13 C12 C11 121.0(5)
C13 C12 H12 119.5
C11 C12 H12 119.5
C16 C11 C12 120.7(5)
C16 C11 C1 122.2(5)
C12 C11 C1 116.9(5)
C11 C16 C15 120.8(5)
C11 C16 H16 119.6
C15 C16 H16 119.6
Al11 C012 H01A 109.5
Al11 C012 H01B 109.5
H01A C012 H01B 109.5
Al11 C012 H01C 109.5
H01A C012 H01C 109.5
H01B C012 H01C 109.5
Al11 C011 H01D 109.5
Al11 C011 H01E 109.5
H01D C011 H01E 109.5
Al11 C011 H01F 109.5
H01D C011 H01F 109.5
H01E C011 H01F 109.5
Al11 C013 H01G 109.5
Al11 C013 H01H 109.5
H01G C013 H01H 109.5
Al11 C013 H01I 109.5
H01G C013 H01I 109.5
H01H C013 H01I 109.5
Al12 C021 H02A 109.5
Al12 C021 H02B 109.5
H02A C021 H02B 109.5
Al12 C021 H02C 109.5
H02A C021 H02C 109.5
H02B C021 H02C 109.5
Al12 C022 H02D 109.5
Al12 C022 H02E 109.5
H02D C022 H02E 109.5
Al12 C022 H02F 109.5
H02D C022 H02F 109.5
H02E C022 H02F 109.5
Al12 C023 H02G 109.5
Al12 C023 H02H 109.5
H02G C023 H02H 109.5
Al12 C023 H02I 109.5
H02G C023 H02I 109.5
H02H C023 H02I 109.5
C153 C151 C154 108.6(7)
C153 C151 C152 109.1(6)
C154 C151 C152 108.9(7)
C153 C151 C15 109.4(6)
C154 C151 C15 111.8(5)
C152 C151 C15 109.0(5)
C151 C152 H15A 109.5
C151 C152 H15B 109.5
H15A C152 H15B 109.5
C151 C152 H15C 109.5
H15A C152 H15C 109.5
H15B C152 H15C 109.5
C151 C153 H15D 109.5
C151 C153 H15E 109.5
H15D C153 H15E 109.5
C151 C153 H15F 109.5
H15D C153 H15F 109.5
H15E C153 H15F 109.5
C151 C154 H15G 109.5
C151 C154 H15H 109.5
H15G C154 H15H 109.5
C151 C154 H15I 109.5
H15G C154 H15I 109.5
H15H C154 H15I 109.5
C32A C231 C234 77.7(18)
C32A C231 C32B 36.7(16)
C234 C231 C32B 113.3(8)
C32A C231 C33B 127.3(17)
C234 C231 C33B 114.4(9)
C32B C231 C33B 102.2(11)
C32A C231 C23 115.9(13)
C234 C231 C23 106.8(7)
C32B C231 C23 111.0(7)
C33B C231 C23 109.1(7)
C32A C231 C33A 131.1(17)
C234 C231 C33A 87.3(16)
C32B C231 C33A 122.4(17)
C33B C231 C33A 28.2(15)
C23 C231 C33A 113.0(13)
C231 C32A H32A 109.5
C231 C32A H32B 109.5
H32A C32A H32B 109.5
C231 C32A H32C 109.5
H32A C32A H32C 109.5
H32B C32A H32C 109.5
C231 C33A H33A 109.5
C231 C33A H33B 109.5
H33A C33A H33B 109.5
C231 C33A H33C 109.5
H33A C33A H33C 109.5
H33B C33A H33C 109.5
C231 C32B H32D 109.5
C231 C32B H32E 109.5
H32D C32B H32E 109.5
C231 C32B H32F 109.5
H32D C32B H32F 109.5
H32E C32B H32F 109.5
C231 C33B H33D 109.5
C231 C33B H33E 109.5
H33D C33B H33E 109.5
C231 C33B H33F 109.5
H33D C33B H33F 109.5
H33E C33B H33F 109.5
C231 C234 H23A 109.5
C231 C234 H23B 109.5
H23A C234 H23B 109.5
C231 C234 H23C 109.5
H23A C234 H23C 109.5
H23B C234 H23C 109.5
C253 C251 C252 107.6(7)
C253 C251 C25 113.6(6)
C252 C251 C25 110.1(5)
C253 C251 C254 109.2(7)
C252 C251 C254 108.1(6)
C25 C251 C254 108.2(6)
C251 C252 H25A 109.5
C251 C252 H25B 109.5
H25A C252 H25B 109.5
C251 C252 H25C 109.5
H25A C252 H25C 109.5
H25B C252 H25C 109.5
C251 C253 H25D 109.5
C251 C253 H25E 109.5
H25D C253 H25E 109.5
C251 C253 H25F 109.5
H25D C253 H25F 109.5
H25E C253 H25F 109.5
C251 C254 H25G 109.5
C251 C254 H25H 109.5
H25G C254 H25H 109.5
C251 C254 H25I 109.5
H25G C254 H25I 109.5
H25H C254 H25I 109.5
C13B C131 C133 128.0(11)
C13B C131 C132 48.1(12)
C133 C131 C132 110.4(10)
C13B C131 C13 116.6(10)
C133 C131 C13 115.3(7)
C132 C131 C13 109.6(7)
C13B C131 C13C 116.1(17)
C133 C131 C13C 46.8(12)
C132 C131 C13C 142.4(10)
C13 C131 C13C 107.8(9)
C13B C131 C134 57.3(14)
C133 C131 C134 107.5(10)
C132 C131 C134 105.0(10)
C13 C131 C134 108.5(7)
C13C C131 C134 66.6(13)
C13B C131 C13A 107.8(16)
C133 C131 C13A 52.2(11)
C132 C131 C13A 65.2(12)
C13 C131 C13A 108.0(9)
C13C C131 C13A 98.9(16)
C134 C131 C13A 143.4(10)
C131 C132 H13A 109.5
C131 C132 H13B 109.5
H13A C132 H13B 109.5
C131 C132 H13C 109.5
H13A C132 H13C 109.5
H13B C132 H13C 109.5
C131 C133 H13D 109.5
C131 C133 H13E 109.5
H13D C133 H13E 109.5
C131 C133 H13F 109.5
H13D C133 H13F 109.5
H13E C133 H13F 109.5
C131 C134 H13G 109.5
C131 C134 H13H 109.5
H13G C134 H13H 109.5
C131 C134 H13I 109.5
H13G C134 H13I 109.5
H13H C134 H13I 109.5
C131 C13A H13J 109.5
C131 C13A H13K 109.5
H13J C13A H13K 109.5
C131 C13A H13L 109.5
H13J C13A H13L 109.5
H13K C13A H13L 109.5
C131 C13B H13M 109.5
C131 C13B H13N 109.5
H13M C13B H13N 109.5
C131 C13B H13O 109.5
H13M C13B H13O 109.5
H13N C13B H13O 109.5
C131 C13C H13P 109.5
C131 C13C H13Q 109.5
H13P C13C H13Q 109.5
C131 C13C H13R 109.5
H13P C13C H13R 109.5
H13Q C13C H13R 109.5
C111 C110 H11A 109.5
C111 C110 H11B 109.5
H11A C110 H11B 109.5
C111 C110 H11C 109.5
H11A C110 H11C 109.5
H11B C110 H11C 109.5
C110 C111 C112 120.5(9)
C110 C111 C116 119.5(9)
C112 C111 C116 120.0
C111 C112 C113 120.0
C111 C112 H112 120.0
C113 C112 H112 120.0
C114 C113 C112 120.0
C114 C113 H113 120.0
C112 C113 H113 120.0
C113 C114 C115 120.0
C113 C114 H114 120.0
C115 C114 H114 120.0
C114 C115 C116 120.0
C114 C115 H115 120.0
C116 C115 H115 120.0
C115 C116 C111 120.0
C115 C116 H116 120.0
C111 C116 H116 120.0

loop_
_geom_bond_atom_site_label_1
_geom_bond_atom_site_label_2
_geom_bond_distance
Al11 C012 1.975(6)
Al11 C013 1.978(7)
Al11 C011 1.979(6)
Al11 N5 2.057(5)
Al12 C023 1.978(7)
Al12 C021 1.980(6)
Al12 C022 1.982(7)
Al12 N2 2.062(5)
N2 C1 1.278(7)
N2 C3 1.485(7)
N5 C6 1.278(7)
N5 C4 1.488(7)
C1 C11 1.477(8)
C1 H1A 0.9900
C1 H1B 0.9900
C3 C4 1.519(8)
C3 H3A 0.9900
C3 H3B 0.9900
C4 H4A 0.9900
C4 H4B 0.9900
C6 C21 1.467(8)
C6 H6A 0.9900
C6 H6B 0.9900
C15 C16 1.386(8)
C15 C14 1.414(8)
C15 C151 1.541(8)
C21 C22 1.390(7)
C21 C26 1.395(8)
C22 C23 1.383(8)
C22 H22 0.9500
C26 C25 1.381(8)
C26 H26 0.9500
C23 C24 1.392(9)
C23 C231 1.537(9)
C24 C25 1.389(8)
C24 H24 0.9500
C25 C251 1.539(8)
C14 C13 1.399(9)
C14 H14 0.9500
C13 C12 1.377(8)
C13 C131 1.521(8)
C12 C11 1.399(8)
C12 H12 0.9500
C11 C16 1.376(8)
C16 H16 0.9500
C012 H01A 0.9800
C012 H01B 0.9800
C012 H01C 0.9800
C011 H01D 0.9800
C011 H01E 0.9800
C011 H01F 0.9800
C013 H01G 0.9800
C013 H01H 0.9800
C013 H01I 0.9800
C021 H02A 0.9800
C021 H02B 0.9800
C021 H02C 0.9800
C022 H02D 0.9800
C022 H02E 0.9800
C022 H02F 0.9800
C023 H02G 0.9800
C023 H02H 0.9800
C023 H02I 0.9800
C151 C153 1.520(10)
C151 C154 1.525(10)
C151 C152 1.526(10)
C152 H15A 0.9800
C152 H15B 0.9800
C152 H15C 0.9800
C153 H15D 0.9800
C153 H15E 0.9800
C153 H15F 0.9800
C154 H15G 0.9800
C154 H15H 0.9800
C154 H15I 0.9800
C231 C32A 1.48(3)
C231 C234 1.513(13)
C231 C32B 1.526(16)
C231 C33B 1.531(15)
C231 C33A 1.59(3)
C32A H32A 0.9800
C32A H32B 0.9800
C32A H32C 0.9800
C33A H33A 0.9800
C33A H33B 0.9800
C33A H33C 0.9800
C32B H32D 0.9800
C32B H32E 0.9800
C32B H32F 0.9800
C33B H33D 0.9800
C33B H33E 0.9800
C33B H33F 0.9800
C234 H23A 0.9800
C234 H23B 0.9800
C234 H23C 0.9800
C251 C253 1.503(11)
C251 C252 1.536(10)
C251 C254 1.541(11)
C252 H25A 0.9800
C252 H25B 0.9800
C252 H25C 0.9800
C253 H25D 0.9800
C253 H25E 0.9800
C253 H25F 0.9800
C254 H25G 0.9800
C254 H25H 0.9800
C254 H25I 0.9800
C131 C13B 1.46(3)
C131 C133 1.475(15)
C131 C132 1.514(18)
C131 C13C 1.59(3)
C131 C134 1.600(17)
C131 C13A 1.67(3)
C132 H13A 0.9800
C132 H13B 0.9800
C132 H13C 0.9800
C133 H13D 0.9800
C133 H13E 0.9800
C133 H13F 0.9800
C134 H13G 0.9800
C134 H13H 0.9800
C134 H13I 0.9800
C13A H13J 0.9800
C13A H13K 0.9800
C13A H13L 0.9800
C13B H13M 0.9800
C13B H13N 0.9800
C13B H13O 0.9800
C13C H13P 0.9800
C13C H13Q 0.9800
C13C H13R 0.9800
C110 C111 1.335(15)
C110 H11A 0.9800
C110 H11B 0.9800
C110 H11C 0.9800
C111 C112 1.3900
C111 C116 1.3900
C112 C113 1.3900
C112 H112 0.9500
C113 C114 1.3900
C113 H113 0.9500
C114 C115 1.3900
C114 H114 0.9500
C115 C116 1.3900
C115 H115 0.9500
C116 H116 0.9500

loop_
_platon_squeeze_void_nr
_platon_squeeze_void_average_x
_platon_squeeze_void_average_y
_platon_squeeze_void_average_z
_platon_squeeze_void_volume
_platon_squeeze_void_count_electrons
1 0.500 0.190 0.250 231.0 7.6
2 0.500 -0.190 0.750 231.1 7.6
3 0.000 0.310 0.750 231.1 7.6
4 0.000 0.690 0.250 231.1 7.6
